data_4002060
loop_
_publ_author_name
'Pust, Philipp'
'Hintze, Frauke'
'Hecht, Cora'
'Weiler, Volker'
'Locher, Andreas'
'Zitnanska, Daniela'
'Harm, Sascha'
'Wiechert, Detlef'
'Schmidt, Peter J.'
'Schnick, Wolfgang'

_publ_contact_author
;
        Prof. Dr. Wolfgang Schnick
        Department Chemie
        Ludwig-Maximilians-Universitaet Muenchen
        Butenandtstrasse 5 - 13 (D)
        D 81377 Muenchen
        Germany

;
_publ_section_title
;
 Group (III) NitridesM[Mg2Al2N4] (M= Ca, Sr, Ba, Eu) and
 Ba[Mg2Ga2N4]---Structural Relation and Nontypical Luminescence Properties
 of Eu2+Doped Samples
;
_journal_issue 21
_journal_name_full 'Chemistry of Materials'
_journal_page_first 6113
_journal_paper_doi 10.1021/cm502280p
_journal_volume 26
_journal_year 2014
_chemical_formula_moiety '2(Al Mg N2), Ba'
_chemical_formula_sum 'Al2 Ba Mg2 N4'
_chemical_formula_weight 295.95
_chemical_name_common 'Barium Magnesonitridoaluminate'
_chemical_name_systematic
; 
Barium Magnesonitridoaluminate
;
_space_group_IT_number 87
_symmetry_cell_setting tetragonal
_symmetry_Int_Tables_number 87
_symmetry_space_group_name_Hall '-I 4'
_symmetry_space_group_name_H-M 'I 4/m'
_audit_creation_method 'TOPAS ACADEMIC 4.1 + PLATON'
_cell_angle_alpha 90
_cell_angle_beta 90
_cell_angle_gamma 90
_cell_formula_units_Z 2
_cell_length_a 8.2602(9)
_cell_length_b 8.2602(9)
_cell_length_c 3.4320(2)
_cell_measurement_temperature 297(2)
_cell_volume 234.17(4)
_computing_molecular_graphics 'Diamond 3.0'
_computing_publication_material 'TOPAS ACADEMIC 4.1'
_computing_structure_refinement 'TOPAS ACADEMIC 4.1'
_computing_structure_solution none
_diffrn_ambient_temperature 297(2)
_diffrn_measurement_device_type 'Huber G670'
_diffrn_radiation_monochromator Ge-111
_diffrn_radiation_polarisn_ratio 27.87
_diffrn_radiation_probe x-ray
_diffrn_radiation_type 'Cu K\a~1~'
_diffrn_radiation_wavelength 1.540596
_exptl_absorpt_coefficient_mu 71.189
_exptl_absorpt_correction_type none
_exptl_absorpt_process_details
;
none
;
_exptl_crystal_density_diffrn 4.197
_exptl_crystal_F_000 268
_pd_calc_method 'Rietveld Refinement'
_pd_char_colour red
_pd_char_particle_morphology powder
_pd_meas_number_of_points 14384
_pd_proc_info_excluded_regions
;
none
;
_pd_proc_ls_prof_R_factor 0.02280
_pd_proc_ls_prof_wR_factor 0.03061
_pd_proc_number_of_points 14384
_refine_ls_goodness_of_fit_all 1.363
_refine_ls_matrix_type full
_refine_ls_number_constraints 0
_refine_ls_number_parameters 63
_refine_ls_number_restraints 0
_refine_ls_R_Fsqd_factor 0.03365
_refine_ls_shift/su_max 0.00
_refine_ls_shift/su_mean 0.00
_reflns_d_resolution_high 1.17550
_reflns_d_resolution_low 8.83817
_reflns_limit_h_max 6
_reflns_limit_h_min 0
_reflns_limit_k_max 6
_reflns_limit_k_min 0
_reflns_limit_l_max 2
_reflns_limit_l_min 0
_reflns_number_total 46
_cod_data_source_file cm502280p_si_004.cif
_cod_data_source_block BaAl2Mg2N4
_cod_depositor_comments
;
The following automatic conversions were performed:

'_symmetry_cell_setting' value 'Tetragonal' changed to 'tetragonal'
according to
/home/saulius/struct/COD-crude-data--automatic-downloads/rss-feeds/ACS/lib/dictionaries/cif_core.dic
dictionary named 'cif_core.dic' version 2.4.2 from 2011-04-26.

Automatic conversion script
Id: cif_fix_values 2281 2013-09-26 08:29:07Z andrius 

 Adding full bibliography for 4002058--4002062.cif.
;
_cod_database_code 4002060
_pd_proc_ls_prof_r_expected 0.02245

loop_
_symmetry_equiv_pos_site_id
_symmetry_equiv_pos_as_xyz
1 x,y,z
2 -y,x,z
3 -x,-y,z
4 y,-x,z
5 -x,-y,-z
6 y,-x,-z
7 x,y,-z
8 -y,x,-z
9 1/2+x,1/2+y,1/2+z
10 1/2-y,1/2+x,1/2+z
11 1/2-x,1/2-y,1/2+z
12 1/2+y,1/2-x,1/2+z
13 1/2-x,1/2-y,1/2-z
14 1/2+y,1/2-x,1/2-z
15 1/2+x,1/2+y,1/2-z
16 1/2-y,1/2+x,1/2-z

loop_
_atom_site_label
_atom_site_type_symbol
_atom_site_symmetry_multiplicity
_atom_site_Wyckoff_symbol
_atom_site_fract_x
_atom_site_fract_y
_atom_site_fract_z
_atom_site_occupancy
_atom_site_U_iso_or_equiv
Ba1 Ba 4/m.. 2a 0.00000 0.00000 0.00000 1.000 0.0095
Al1 Al m.. 8h 0.31981 0.13172 0.50000 0.500 0.0079
Mg1 Mg m.. 8h 0.31981 0.13172 0.50000 0.500 0.0080
N1 N m.. 8h 0.26686 -0.10050 0.50000 1.000 0.0253

loop_
_atom_type_symbol
_atom_type_description
_atom_type_scat_dispersion_real
_atom_type_scat_dispersion_imag
_atom_type_scat_source
N N 0.0061 0.0033 'International Tables Vol C Tables 4.2.6.8 and 6.1.1.4'
Mg Mg 0.0486 0.0363 'International Tables Vol C Tables 4.2.6.8 and 6.1.1.4'
Ba Ba -0.3244 2.2819 'International Tables Vol C Tables 4.2.6.8 and 6.1.1.4'
Al Al 0.0645 0.0514 'International Tables Vol C Tables 4.2.6.8 and 6.1.1.4'

loop_
_geom_angle_atom_site_label_1
_geom_angle_atom_site_label_2
_geom_angle_atom_site_label_3
_geom_angle
_geom_angle_site_symmetry_1
_geom_angle_site_symmetry_3
_geom_angle_publ_flag
N1 Al1 N1 108.80 . 2_555 yes
N1 Al1 N1 118.48 . 12_554 yes
N1 Al1 N1 118.48 . 12_555 yes
N1 Al1 N1 93.43 2_555 12_554 yes
N1 Al1 N1 93.43 2_555 12_555 yes
N1 Al1 N1 116.33 12_554 12_555 yes
N1 Mg1 N1 108.80 . 2_555 yes
N1 Mg1 N1 118.48 . 12_554 yes
N1 Mg1 N1 118.48 . 12_555 yes
N1 Mg1 N1 93.43 2_555 12_554 yes
N1 Mg1 N1 93.43 2_555 12_555 yes
N1 Mg1 N1 116.33 12_554 12_555 yes
Al1 N1 Al1 161.20 . 4_555 yes
Al1 N1 Al1 103.03 . 10_544 yes
Al1 N1 Al1 103.03 . 10_545 yes
Al1 N1 Mg1 161.20 4_555 . yes
Al1 N1 Mg1 103.03 10_544 . yes
Al1 N1 Mg1 103.03 10_545 . yes
Al1 N1 Al1 86.57 4_555 10_544 yes
Al1 N1 Al1 86.57 4_555 10_545 yes
Al1 N1 Al1 116.33 10_544 10_545 yes

loop_
_geom_bond_atom_site_label_1
_geom_bond_atom_site_label_2
_geom_bond_distance
_geom_bond_site_symmetry_2
_geom_bond_publ_flag
Al1 N1 1.9674(2) . yes
Al1 N1 2.1279(2) 2_555 yes
Al1 N1 2.0199(2) 12_554 yes
Al1 N1 2.0199(2) 12_555 yes
Mg1 N1 1.9674(2) . yes
Mg1 N1 2.1279(2) 2_555 yes
Mg1 N1 2.0199(2) 12_554 yes
Mg1 N1 2.0199(2) 12_555 yes
